data_1504706
loop_
_publ_author_name
'Ionkin, Alex S.'
'Marshall, William J.'
'Fish, Brian M.'

_publ_section_title
;
 Highly sterically hindered olefins: a case of E- and Z-di-tert-butyl
 alpha,beta-unsaturated acids.
;
_journal_issue 11
_journal_name_full 'Organic letters'
_journal_page_first 2303
_journal_page_last 2305
_journal_paper_doi 10.1021/ol800808g
_journal_volume 10
_journal_year 2008
_chemical_formula_sum 'C11 H20 O2'
_chemical_formula_weight 184.27
_chemical_name_systematic
;
 ?
;
_space_group_IT_number 14
_symmetry_cell_setting monoclinic
_symmetry_space_group_name_Hall '-P 2ybc'
_symmetry_space_group_name_H-M 'P 1 21/c 1'
_atom_sites_solution_hydrogens geom
_atom_sites_solution_primary direct
_atom_sites_solution_secondary difmap
_audit_creation_method SHELXL-97
_cell_angle_alpha 90.00
_cell_angle_beta 99.818(9)
_cell_angle_gamma 90.00
_cell_formula_units_Z 4
_cell_length_a 7.166(3)
_cell_length_b 18.830(9)
_cell_length_c 8.506(4)
_cell_measurement_temperature 293(2)
_cell_volume 1131.0(9)
_computing_cell_refinement 'Bruker XSCANS'
_computing_data_collection 'Bruker XSCANS'
_computing_data_reduction 'Bruker SHELXTL'
_computing_molecular_graphics 'Bruker SHELXTL'
_computing_publication_material 'Bruker SHELXTL'
_computing_structure_refinement 'SHELXL-97 (Sheldrick, 1997)'
_computing_structure_solution 'SHELXS-97 (Sheldrick, 1990)'
_diffrn_ambient_temperature 293(2)
_diffrn_measured_fraction_theta_full 0.990
_diffrn_measured_fraction_theta_max 0.990
_diffrn_measurement_device_type 'Bruker P4'
_diffrn_measurement_method '\w scans'
_diffrn_radiation_monochromator graphite
_diffrn_radiation_source 'fine-focus sealed tube'
_diffrn_radiation_type MoK\a
_diffrn_radiation_wavelength 0.71073
_diffrn_reflns_av_R_equivalents 0.0495
_diffrn_reflns_av_sigmaI/netI 0.0715
_diffrn_reflns_limit_h_max 9
_diffrn_reflns_limit_h_min -9
_diffrn_reflns_limit_k_max 24
_diffrn_reflns_limit_k_min -21
_diffrn_reflns_limit_l_max 5
_diffrn_reflns_limit_l_min -11
_diffrn_reflns_number 6502
_diffrn_reflns_theta_full 28.15
_diffrn_reflns_theta_max 28.15
_diffrn_reflns_theta_min 2.16
_exptl_absorpt_coefficient_mu 0.072
_exptl_absorpt_correction_type none
_exptl_crystal_colour colourless
_exptl_crystal_density_diffrn 1.082
_exptl_crystal_density_method 'not measured'
_exptl_crystal_description iregblok
_exptl_crystal_F_000 408
_exptl_crystal_size_max 0.250
_exptl_crystal_size_mid 0.220
_exptl_crystal_size_min 0.220
_refine_diff_density_max 0.199
_refine_diff_density_min -0.234
_refine_diff_density_rms 0.049
_refine_ls_extinction_method none
_refine_ls_goodness_of_fit_ref 1.030
_refine_ls_hydrogen_treatment riding
_refine_ls_matrix_type full
_refine_ls_number_parameters 132
_refine_ls_number_reflns 2747
_refine_ls_number_restraints 0
_refine_ls_restrained_S_all 1.030
_refine_ls_R_factor_all 0.0967
_refine_ls_R_factor_gt 0.0550
_refine_ls_shift/su_max 0.000
_refine_ls_shift/su_mean 0.000
_refine_ls_structure_factor_coef Fsqd
_refine_ls_weighting_details 'calc w=1/[\s^2^(Fo^2^)+(0.0578P)^2^+0.0000P] where P=(Fo^2^+2Fc^2^)/3'
_refine_ls_weighting_scheme calc
_refine_ls_wR_factor_gt 0.1199
_refine_ls_wR_factor_ref 0.1418
_reflns_number_gt 1621
_reflns_number_total 2747
_reflns_threshold_expression >2sigma(I)
_cod_data_source_file ol800808g-file001.cif
_cod_data_source_block 04287
_cod_depositor_comments
;
The following automatic conversions were performed:

'_symmetry_cell_setting' value 'Monoclinic' changed to 'monoclinic'
according to /home/saulius/struct/CIF-dictionaries/cif_core.dic
dictionary named 'cif_core.dic' version 2.4.1 from 2010-06-29.

Automatic conversion script
Id: cif_fix_values 1715 2011-07-08 13:25:40Z adriana 
;
_cod_original_cell_volume 1131.1(9)
_cod_original_sg_symbol_H-M P2(1)/c
_cod_database_code 1504706

loop_
_symmetry_equiv_pos_as_xyz
'x, y, z'
'-x, y+1/2, -z+1/2'
'-x, -y, -z'
'x, -y-1/2, z-1/2'

loop_
_atom_site_label
_atom_site_type_symbol
_atom_site_fract_x
_atom_site_fract_y
_atom_site_fract_z
_atom_site_U_iso_or_equiv
_atom_site_adp_type
_atom_site_occupancy
_atom_site_symmetry_multiplicity
_atom_site_calc_flag
_atom_site_refinement_flags
O1 O 0.45695(17) 0.58644(7) 0.91242(14) 0.0357(3) Uani 1 1 d .
C1 C 0.6772(2) 0.60599(9) 0.73481(19) 0.0274(4) Uani 1 1 d .
O2 O 0.68250(18) 0.50581(7) 0.90650(15) 0.0404(4) Uani 1 1 d .
C2 C 0.5366(3) 0.62154(10) 0.6134(2) 0.0310(4) Uani 1 1 d .
H2 H 0.412(3) 0.6080(9) 0.636(2) 0.040(5) Uiso 1 1 d .
C3 C 0.6063(2) 0.56262(9) 0.85976(19) 0.0287(4) Uani 1 1 d .
C4 C 0.8925(2) 0.61801(9) 0.7640(2) 0.0297(4) Uani 1 1 d .
C5 C 0.5171(3) 0.65239(10) 0.4459(2) 0.0349(4) Uani 1 1 d .
C6 C 0.9460(3) 0.68883(10) 0.6949(2) 0.0411(5) Uani 1 1 d .
H6A H 0.9077 0.6885 0.5811 0.062 Uiso 1 1 calc R
H6B H 1.0806 0.6955 0.7205 0.062 Uiso 1 1 calc R
H6C H 0.8832 0.7270 0.7397 0.062 Uiso 1 1 calc R
C7 C 0.9682(3) 0.62211(11) 0.9442(2) 0.0385(5) Uani 1 1 d .
H7A H 1.0993 0.6356 0.9612 0.058 Uiso 1 1 calc R
H7B H 0.9556 0.5765 0.9919 0.058 Uiso 1 1 calc R
H7C H 0.8970 0.6567 0.9920 0.058 Uiso 1 1 calc R
C8 C 0.9905(3) 0.55628(10) 0.6930(2) 0.0394(5) Uani 1 1 d .
H8A H 0.9517 0.5556 0.5793 0.059 Uiso 1 1 calc R
H8B H 0.9558 0.5123 0.7372 0.059 Uiso 1 1 calc R
H8C H 1.1253 0.5623 0.7181 0.059 Uiso 1 1 calc R
C9 C 0.3177(3) 0.63163(12) 0.3601(2) 0.0518(6) Uani 1 1 d .
H9A H 0.3071 0.5808 0.3554 0.078 Uiso 1 1 calc R
H9B H 0.2970 0.6506 0.2538 0.078 Uiso 1 1 calc R
H9C H 0.2247 0.6505 0.4177 0.078 Uiso 1 1 calc R
C10 C 0.5232(3) 0.73401(10) 0.4514(2) 0.0474(5) Uani 1 1 d .
H10A H 0.6476 0.7493 0.4997 0.071 Uiso 1 1 calc R
H10B H 0.4322 0.7511 0.5132 0.071 Uiso 1 1 calc R
H10C H 0.4937 0.7525 0.3449 0.071 Uiso 1 1 calc R
C11 C 0.6583(3) 0.62225(12) 0.3472(2) 0.0481(5) Uani 1 1 d .
H11A H 0.7839 0.6373 0.3924 0.072 Uiso 1 1 calc R
H11B H 0.6272 0.6392 0.2394 0.072 Uiso 1 1 calc R
H11C H 0.6522 0.5713 0.3477 0.072 Uiso 1 1 calc R
H1 H 0.409(4) 0.5479(14) 0.984(3) 0.098(9) Uiso 1 1 d .

loop_
_atom_site_aniso_label
_atom_site_aniso_U_11
_atom_site_aniso_U_22
_atom_site_aniso_U_33
_atom_site_aniso_U_23
_atom_site_aniso_U_13
_atom_site_aniso_U_12
O1 0.0312(7) 0.0391(8) 0.0397(7) 0.0088(6) 0.0144(5) 0.0051(6)
C1 0.0288(9) 0.0266(9) 0.0275(9) -0.0008(7) 0.0071(7) 0.0007(7)
O2 0.0372(8) 0.0364(8) 0.0511(8) 0.0143(6) 0.0173(6) 0.0088(6)
C2 0.0265(9) 0.0338(10) 0.0328(10) -0.0013(7) 0.0053(7) -0.0050(8)
C3 0.0222(8) 0.0327(10) 0.0313(9) -0.0002(7) 0.0047(7) -0.0004(7)
C4 0.0230(9) 0.0334(10) 0.0331(9) 0.0000(7) 0.0058(7) -0.0034(7)
C5 0.0354(10) 0.0403(11) 0.0282(10) 0.0027(8) 0.0030(7) -0.0022(8)
C6 0.0335(10) 0.0435(12) 0.0465(12) -0.0007(8) 0.0076(8) -0.0105(9)
C7 0.0275(9) 0.0484(12) 0.0381(11) -0.0024(9) 0.0011(7) 0.0008(9)
C8 0.0293(10) 0.0420(11) 0.0485(12) -0.0041(9) 0.0110(8) 0.0000(8)
C9 0.0438(12) 0.0724(16) 0.0349(11) 0.0039(10) -0.0059(9) -0.0068(11)
C10 0.0572(13) 0.0450(13) 0.0390(11) 0.0102(9) 0.0059(9) -0.0008(10)
C11 0.0497(13) 0.0614(14) 0.0334(11) -0.0015(9) 0.0081(9) -0.0021(11)

loop_
_atom_type_symbol
_atom_type_description
_atom_type_scat_dispersion_real
_atom_type_scat_dispersion_imag
_atom_type_scat_source
C C 0.0033 0.0016 'International Tables Vol C Tables 4.2.6.8 and 6.1.1.4'
H H 0.0000 0.0000 'International Tables Vol C Tables 4.2.6.8 and 6.1.1.4'
O O 0.0106 0.0060 'International Tables Vol C Tables 4.2.6.8 and 6.1.1.4'

loop_
_geom_angle_atom_site_label_1
_geom_angle_atom_site_label_2
_geom_angle_atom_site_label_3
_geom_angle
C2 C1 C3 111.30(15)
C2 C1 C4 133.71(16)
C3 C1 C4 114.77(13)
C1 C2 C5 137.57(18)
O2 C3 O1 121.96(16)
O2 C3 C1 121.05(15)
O1 C3 C1 116.95(15)
C6 C4 C8 110.29(15)
C6 C4 C1 112.10(14)
C8 C4 C1 109.82(14)
C6 C4 C7 105.65(14)
C8 C4 C7 108.84(14)
C1 C4 C7 110.02(13)
C2 C5 C11 114.10(16)
C2 C5 C10 110.78(14)
C11 C5 C10 111.70(16)
C2 C5 C9 106.01(15)
C11 C5 C9 107.04(16)
C10 C5 C9 106.71(16)

loop_
_geom_bond_atom_site_label_1
_geom_bond_atom_site_label_2
_geom_bond_distance
O1 C3 1.308(2)
C1 C2 1.346(2)
C1 C3 1.497(2)
C1 C4 1.537(2)
O2 C3 1.236(2)
C2 C5 1.523(2)
C4 C6 1.532(3)
C4 C8 1.534(3)
C4 C7 1.539(2)
C5 C11 1.530(3)
C5 C10 1.538(3)
C5 C9 1.540(3)

loop_
_geom_torsion_atom_site_label_1
_geom_torsion_atom_site_label_2
_geom_torsion_atom_site_label_3
_geom_torsion_atom_site_label_4
_geom_torsion
C3 C1 C2 C5 -168.7(2)
C4 C1 C2 C5 5.3(4)
C2 C1 C3 O2 126.94(18)
C4 C1 C3 O2 -48.3(2)
C2 C1 C3 O1 -50.8(2)
C4 C1 C3 O1 133.93(15)
C2 C1 C4 C6 36.2(3)
C3 C1 C4 C6 -149.84(15)
C2 C1 C4 C8 -86.7(2)
C3 C1 C4 C8 87.19(17)
C2 C1 C4 C7 153.49(19)
C3 C1 C4 C7 -32.59(19)
C1 C2 C5 C11 44.5(3)
C1 C2 C5 C10 -82.5(3)
C1 C2 C5 C9 162.1(2)

loop_
_cod_related_entry_id
_cod_related_entry_database
_cod_related_entry_code
1 ChemSpider 21194457
